data_4022602
loop_
_publ_author_name
'Guillaume B\'elanger'
'Myriam April'
'\'Etienne Dauphin'
'St\'ephanie Roy'

_publ_section_title
;
 Effect of Substitution on the Intramolecular 1,3-Dipolar
 Cycloaddition of Alkene Tethered M\"unchnones
;
_journal_name_full 'Journal of Organic Chemistry'
_journal_page_first 1104
_journal_page_last 1111
_journal_paper_doi 10.1021/jo061556t
_journal_volume 72
_journal_year 2007
_chemical_formula_sum 'C14 H15 N O2'
_chemical_formula_weight 229.27
_chemical_name_systematic
;
 ?
;
_space_group_IT_number 14
_symmetry_cell_setting monoclinic
_symmetry_space_group_name_Hall '-P 2yn'
_symmetry_space_group_name_H-M 'P 1 21/n 1'
_atom_sites_solution_hydrogens geom
_atom_sites_solution_primary direct
_atom_sites_solution_secondary difmap
_audit_conform_dict_location ftp://ftp.iucr.org/pub/cif_core.dic
_audit_conform_dict_name cif_core.dic
_audit_conform_dict_version 2.3
_audit_creation_date 2006-08-15T08:32:26-00:00
_audit_creation_method 'WinGX routine CIF_UPDATE'
_cell_angle_alpha 90
_cell_angle_beta 94.64(4)
_cell_angle_gamma 90
_cell_formula_units_Z 4
_cell_length_a 6.362(3)
_cell_length_b 16.675(7)
_cell_length_c 10.895(5)
_cell_measurement_reflns_used 20
_cell_measurement_temperature 293(2)
_cell_measurement_theta_max 25
_cell_measurement_theta_min 12.5
_cell_volume 1152.0(9)
_computing_cell_refinement Difrac
_computing_data_collection Difrac
_computing_data_reduction NRCVAX
_computing_structure_refinement 'SHELXL-97 (Sheldrick, 1997)'
_diffrn_ambient_temperature 293(2)
_diffrn_measured_fraction_theta_full 0.999
_diffrn_measured_fraction_theta_max 0.999
_diffrn_measurement_device_type CAD4
_diffrn_measurement_method Omega
_diffrn_radiation_monochromator graphite
_diffrn_radiation_type MoK\a
_diffrn_radiation_wavelength 0.71073
_diffrn_reflns_av_R_equivalents 0
_diffrn_reflns_av_unetI/netI 0.0208
_diffrn_reflns_limit_h_max 7
_diffrn_reflns_limit_h_min -7
_diffrn_reflns_limit_k_max 19
_diffrn_reflns_limit_k_min 0
_diffrn_reflns_limit_l_max 12
_diffrn_reflns_limit_l_min 0
_diffrn_reflns_number 2045
_diffrn_reflns_theta_full 25.05
_diffrn_reflns_theta_max 25.05
_diffrn_reflns_theta_min 2.24
_diffrn_standards_decay_% 0
_diffrn_standards_interval_time 60
_diffrn_standards_number 3
_exptl_absorpt_coefficient_mu 0.089
_exptl_absorpt_correction_T_max 0.9739
_exptl_absorpt_correction_T_min 0.9571
_exptl_absorpt_correction_type empirical
_exptl_absorpt_process_details 'Psi Scan'
_exptl_crystal_colour Colorless
_exptl_crystal_density_diffrn 1.322
_exptl_crystal_density_method 'not measured'
_exptl_crystal_description Plate
_exptl_crystal_F_000 488
_exptl_crystal_size_max 0.5
_exptl_crystal_size_mid 0.5
_exptl_crystal_size_min 0.3
_refine_diff_density_max 0.143
_refine_diff_density_min -0.149
_refine_diff_density_rms 0.032
_refine_ls_extinction_coef 0.0139(19)
_refine_ls_extinction_expression Fc^*^=kFc[1+0.001xFc^2^\l^3^/sin(2\q)]^-1/4^
_refine_ls_extinction_method SHELXL
_refine_ls_goodness_of_fit_ref 1.04
_refine_ls_hydrogen_treatment none
_refine_ls_matrix_type full
_refine_ls_number_parameters 155
_refine_ls_number_reflns 2045
_refine_ls_number_restraints 0
_refine_ls_restrained_S_all 1.04
_refine_ls_R_factor_all 0.0621
_refine_ls_R_factor_gt 0.0391
_refine_ls_shift/su_max 0
_refine_ls_shift/su_mean 0
_refine_ls_structure_factor_coef Fsqd
_refine_ls_weighting_details 'calc w=1/[\s^2^(Fo^2^)+(0.0460P)^2^+0.2233P] where P=(Fo^2^+2Fc^2^)/3'
_refine_ls_weighting_scheme calc
_refine_ls_wR_factor_gt 0.0925
_refine_ls_wR_factor_ref 0.1007
_reflns_number_gt 1497
_reflns_number_total 2045
_reflns_threshold_expression >2sigma(I)
_cod_data_source_file jo061556tsi20061212_052328.cif
_cod_data_source_block ed-02-076c
_cod_depositor_comments
;
The following automatic conversions were performed:
'_symmetry_cell_setting' value 'Monoclinic' changed to 'monoclinic'
according to '/home/saulius/struct/CIF-dictionaries/cif_core.dic'
dictionary named 'cif_core.dic' version 2.4.1 from
2010-06-29.

'_exptl_absorpt_correction_type' value 'Empirical' changed to
'empirical' according to
'/home/saulius/struct/CIF-dictionaries/cif_core.dic' dictionary named
'cif_core.dic' version 2.4.1 from 2010-06-29.

Automatic conversion script
Id: cif_fix_enum 1527 2010-12-29 10:47:43Z saulius 
;
_cod_original_sg_symbol_H-M 'P 21/n'
_cod_database_code 4022602

loop_
_symmetry_equiv_pos_as_xyz
'x, y, z'
'-x+1/2, y+1/2, -z+1/2'
'-x, -y, -z'
'x-1/2, -y-1/2, z-1/2'

loop_
_atom_site_label
_atom_site_type_symbol
_atom_site_fract_x
_atom_site_fract_y
_atom_site_fract_z
_atom_site_U_iso_or_equiv
_atom_site_adp_type
_atom_site_occupancy
_atom_site_symmetry_multiplicity
_atom_site_calc_flag
_atom_site_refinement_flags
C1 C -0.0443(3) 0.63535(11) 0.37505(18) 0.0521(5) Uani 1 1 d .
C4 C 0.0372(2) 0.75487(10) 0.46096(14) 0.0400(4) Uani 1 1 d .
C5 C 0.1397(3) 0.72490(11) 0.58616(16) 0.0502(5) Uani 1 1 d .
H5 H 0.2937 0.7288 0.5975 0.06 Uiso 1 1 calc R
C6 C 0.0483(3) 0.64014(11) 0.59071(18) 0.0564(5) Uani 1 1 d .
H6A H 0.0047 0.6274 0.6717 0.068 Uiso 1 1 calc R
H6B H 0.148 0.6001 0.5671 0.068 Uiso 1 1 calc R
C7 C -0.1448(3) 0.64750(10) 0.49326(16) 0.0463(4) Uani 1 1 d .
C8 C -0.3352(3) 0.59648(12) 0.5093(2) 0.0653(5) Uani 1 1 d .
H8A H -0.3885 0.6082 0.5873 0.098 Uiso 1 1 calc R
H8B H -0.2967 0.5409 0.5065 0.098 Uiso 1 1 calc R
H8C H -0.4421 0.6078 0.4443 0.098 Uiso 1 1 calc R
C10 C -0.2056(3) 0.77088(11) 0.60713(16) 0.0508(5) Uani 1 1 d .
H10A H -0.2934 0.7368 0.654 0.061 Uiso 1 1 calc R
H10B H -0.2697 0.8236 0.5995 0.061 Uiso 1 1 calc R
C11 C 0.0191(3) 0.77661(12) 0.67105(16) 0.0575(5) Uani 1 1 d .
H11A H 0.0702 0.8314 0.6737 0.069 Uiso 1 1 calc R
H11B H 0.0261 0.755 0.7539 0.069 Uiso 1 1 calc R
C12 C 0.0795(3) 0.83828(10) 0.42003(15) 0.0420(4) Uani 1 1 d .
C13 C -0.0821(3) 0.88570(11) 0.36936(17) 0.0521(5) Uani 1 1 d .
H13 H -0.2195 0.8662 0.3634 0.062 Uiso 1 1 calc R
C14 C -0.0426(3) 0.96199(11) 0.32728(18) 0.0613(5) Uani 1 1 d .
H14 H -0.1532 0.9936 0.2939 0.074 Uiso 1 1 calc R
C15 C 0.1587(3) 0.99090(12) 0.33462(18) 0.0612(5) Uani 1 1 d .
H15 H 0.1852 1.0422 0.3059 0.073 Uiso 1 1 calc R
C16 C 0.3212(3) 0.94459(12) 0.38407(19) 0.0614(5) Uani 1 1 d .
H16 H 0.4584 0.9643 0.3886 0.074 Uiso 1 1 calc R
C17 C 0.2827(3) 0.86855(11) 0.42738(18) 0.0550(5) Uani 1 1 d .
H17 H 0.394 0.8375 0.4617 0.066 Uiso 1 1 calc R
N9 N -0.1824(2) 0.73583(8) 0.48353(12) 0.0400(3) Uani 1 1 d .
O2 O -0.0509(2) 0.57979(9) 0.30547(14) 0.0763(5) Uani 1 1 d .
O3 O 0.07915(19) 0.70042(7) 0.36129(11) 0.0501(3) Uani 1 1 d .

loop_
_atom_site_aniso_label
_atom_site_aniso_U_11
_atom_site_aniso_U_22
_atom_site_aniso_U_33
_atom_site_aniso_U_23
_atom_site_aniso_U_13
_atom_site_aniso_U_12
C1 0.0541(11) 0.0449(10) 0.0578(11) -0.0075(9) 0.0072(9) -0.0005(9)
C4 0.0367(8) 0.0435(9) 0.0398(9) -0.0033(7) 0.0033(7) 0.0020(7)
C5 0.0420(10) 0.0548(11) 0.0523(11) 0.0059(8) -0.0060(8) 0.0035(8)
C6 0.0587(12) 0.0527(11) 0.0574(12) 0.0102(9) 0.0026(9) 0.0076(9)
C7 0.0486(10) 0.0418(9) 0.0488(10) 0.0007(8) 0.0058(8) -0.0020(8)
C8 0.0652(13) 0.0567(12) 0.0755(14) 0.0023(11) 0.0150(10) -0.0122(10)
C10 0.0543(11) 0.0566(11) 0.0424(10) -0.0075(8) 0.0088(8) 0.0047(9)
C11 0.0661(12) 0.0652(12) 0.0399(10) -0.0026(9) -0.0048(9) -0.0004(10)
C12 0.0434(9) 0.0442(9) 0.0383(9) -0.0040(7) 0.0026(7) -0.0029(8)
C13 0.0468(10) 0.0512(11) 0.0573(11) 0.0065(9) -0.0012(8) -0.0031(8)
C14 0.0659(13) 0.0507(11) 0.0672(13) 0.0103(9) 0.0042(10) 0.0053(10)
C15 0.0794(14) 0.0418(11) 0.0640(12) -0.0028(9) 0.0156(11) -0.0069(10)
C16 0.0577(12) 0.0575(12) 0.0702(13) -0.0089(10) 0.0128(10) -0.0188(10)
C17 0.0439(10) 0.0571(12) 0.0635(12) -0.0016(9) 0.0009(9) -0.0037(9)
N9 0.0399(8) 0.0421(7) 0.0380(7) -0.0022(6) 0.0033(6) 0.0002(6)
O2 0.0897(11) 0.0607(9) 0.0809(10) -0.0299(8) 0.0225(8) -0.0086(8)
O3 0.0536(7) 0.0497(7) 0.0489(7) -0.0075(5) 0.0160(6) -0.0027(6)

loop_
_atom_type_symbol
_atom_type_description
_atom_type_scat_dispersion_real
_atom_type_scat_dispersion_imag
_atom_type_scat_source
C C 0.0033 0.0016 'International Tables Vol C Tables 4.2.6.8 and 6.1.1.4'
H H 0 0 'International Tables Vol C Tables 4.2.6.8 and 6.1.1.4'
N N 0.0061 0.0033 'International Tables Vol C Tables 4.2.6.8 and 6.1.1.4'
O O 0.0106 0.006 'International Tables Vol C Tables 4.2.6.8 and 6.1.1.4'

loop_
_geom_angle_atom_site_label_1
_geom_angle_atom_site_label_2
_geom_angle_atom_site_label_3
_geom_angle
O2 C1 O3 122.76(17)
O2 C1 C7 130.91(18)
O3 C1 C7 106.17(14)
O3 C4 N9 102.91(12)
O3 C4 C12 108.06(13)
N9 C4 C12 116.58(13)
O3 C4 C5 111.51(13)
N9 C4 C5 96.95(13)
C12 C4 C5 119.45(14)
C11 C5 C6 107.03(16)
C11 C5 C4 98.98(14)
C6 C5 C4 101.12(14)
C5 C6 C7 100.68(13)
N9 C7 C1 98.59(13)
N9 C7 C8 116.15(15)
C1 C7 C8 115.34(16)
N9 C7 C6 103.77(13)
C1 C7 C6 101.93(15)
C8 C7 C6 118.28(16)
N9 C10 C11 106.08(14)
C5 C11 C10 100.70(14)
C13 C12 C17 118.53(16)
C13 C12 C4 120.55(15)
C17 C12 C4 120.87(16)
C12 C13 C14 120.76(17)
C15 C14 C13 120.07(19)
C14 C15 C16 120.02(19)
C15 C16 C17 120.27(18)
C16 C17 C12 120.37(18)
C4 N9 C10 103.40(13)
C4 N9 C7 94.35(12)
C10 N9 C7 110.51(13)
C1 O3 C4 105.90(13)

loop_
_geom_bond_atom_site_label_1
_geom_bond_atom_site_label_2
_geom_bond_distance
C1 O2 1.196(2)
C1 O3 1.355(2)
C1 C7 1.497(3)
C4 O3 1.4565(19)
C4 N9 1.473(2)
C4 C12 1.492(2)
C4 C5 1.546(2)
C5 C11 1.517(3)
C5 C6 1.531(3)
C6 C7 1.562(3)
C7 N9 1.494(2)
C7 C8 1.502(3)
C10 N9 1.486(2)
C10 C11 1.542(3)
C12 C13 1.377(2)
C12 C17 1.384(2)
C13 C14 1.382(3)
C14 C15 1.364(3)
C15 C16 1.366(3)
C16 C17 1.382(3)

loop_
_geom_torsion_atom_site_label_1
_geom_torsion_atom_site_label_2
_geom_torsion_atom_site_label_3
_geom_torsion_atom_site_label_4
_geom_torsion
O3 C4 C5 C11 -164.03(13)
N9 C4 C5 C11 -57.17(15)
C12 C4 C5 C11 68.73(18)
O3 C4 C5 C6 -54.57(17)
N9 C4 C5 C6 52.29(15)
C12 C4 C5 C6 178.19(14)
C11 C5 C6 C7 84.29(17)
C4 C5 C6 C7 -18.80(17)
O2 C1 C7 N9 -146.6(2)
O3 C1 C7 N9 38.05(17)
O2 C1 C7 C8 -22.2(3)
O3 C1 C7 C8 162.42(16)
O2 C1 C7 C6 107.3(2)
O3 C1 C7 C6 -68.10(16)
C5 C6 C7 N9 -19.89(17)
C5 C6 C7 C1 82.17(16)
C5 C6 C7 C8 -150.22(16)
C6 C5 C11 C10 -62.23(17)
C4 C5 C11 C10 42.40(17)
N9 C10 C11 C5 -13.15(18)
O3 C4 C12 C13 95.42(18)
N9 C4 C12 C13 -19.8(2)
C5 C4 C12 C13 -135.75(17)
O3 C4 C12 C17 -81.90(19)
N9 C4 C12 C17 162.89(15)
C5 C4 C12 C17 46.9(2)
C17 C12 C13 C14 -0.3(3)
C4 C12 C13 C14 -177.68(16)
C12 C13 C14 C15 0.6(3)
C13 C14 C15 C16 -0.3(3)
C14 C15 C16 C17 -0.3(3)
C15 C16 C17 C12 0.6(3)
C13 C12 C17 C16 -0.3(3)
C4 C12 C17 C16 177.07(16)
O3 C4 N9 C10 162.94(12)
C12 C4 N9 C10 -79.00(16)
C5 C4 N9 C10 48.93(15)
O3 C4 N9 C7 50.65(14)
C12 C4 N9 C7 168.70(13)
C5 C4 N9 C7 -63.36(13)
C11 C10 N9 C4 -23.10(17)
C11 C10 N9 C7 76.82(17)
C1 C7 N9 C4 -52.32(14)
C8 C7 N9 C4 -176.11(16)
C6 C7 N9 C4 52.30(15)
C1 C7 N9 C10 -158.37(13)
C8 C7 N9 C10 77.83(19)
C6 C7 N9 C10 -53.76(17)
O2 C1 O3 C4 178.16(18)
C7 C1 O3 C4 -5.99(18)
N9 C4 O3 C1 -29.16(16)
C12 C4 O3 C1 -153.05(14)
C5 C4 O3 C1 73.77(17)
